data_2011003
loop_
_publ_author_name
'John Burgess'
'John Fawcett'
'David R. Russell'
'Syeda R. Gilani'

_publ_section_title
;
 Monomeric bis(2,4-pentanedionato)cobalt(II)
;
_journal_issue 6
_journal_name_full 'Acta Crystallographica Section C'
_journal_page_first 649
_journal_page_last 650
_journal_paper_doi 10.1107/S0108270100003176
_journal_volume 56
_journal_year 2000
_chemical_formula_iupac '[Co(C5 H7 O2)2]'
_chemical_formula_moiety 'C10 H14 Co O4'
_chemical_formula_sum 'C10 H14 Co O4'
_chemical_formula_weight 257.14
_chemical_name_systematic
;
Bis-(2,4-pentanedionato)cobalt(II)
;
_space_group_IT_number 14
_symmetry_cell_setting monoclinic
_symmetry_space_group_name_Hall '-P 2yn'
_symmetry_space_group_name_H-M 'P 1 21/n 1'
_audit_creation_method SHELXL-97
_cell_angle_alpha 90.00
_cell_angle_beta 92.22(2)
_cell_angle_gamma 90.00
_cell_formula_units_Z 2
_cell_length_a 10.276(2)
_cell_length_b 4.6770(10)
_cell_length_c 11.296(2)
_cell_measurement_reflns_used 36
_cell_measurement_temperature 190(2)
_cell_measurement_theta_max 12.35
_cell_measurement_theta_min 5.71
_cell_volume 542.49(18)
_computing_cell_refinement XSCANS
_computing_data_collection 'XSCANS (Fait, 1991)'
_computing_data_reduction XSCANS
_computing_molecular_graphics SHELXL97
_computing_publication_material SHELXL97
_computing_structure_refinement 'SHELXL97 (Sheldrick, 1997)'
_computing_structure_solution 'SHELXS97 (Sheldrick, 1990)'
_diffrn_ambient_temperature 190(2)
_diffrn_measured_fraction_theta_full .994
_diffrn_measured_fraction_theta_max .994
_diffrn_measurement_device_type 'Bruker P4 diffractometer'
_diffrn_measurement_method 'omega scan'
_diffrn_radiation_monochromator graphite
_diffrn_radiation_source 'fine-focus sealed tube'
_diffrn_radiation_type MoK\a
_diffrn_radiation_wavelength .71073
_diffrn_reflns_av_R_equivalents .0273
_diffrn_reflns_av_sigmaI/netI .0261
_diffrn_reflns_limit_h_max 12
_diffrn_reflns_limit_h_min -1
_diffrn_reflns_limit_k_max 5
_diffrn_reflns_limit_k_min -1
_diffrn_reflns_limit_l_max 13
_diffrn_reflns_limit_l_min -13
_diffrn_reflns_number 1410
_diffrn_reflns_theta_full 25.00
_diffrn_reflns_theta_max 25.00
_diffrn_reflns_theta_min 2.63
_diffrn_standards_decay_% <1
_diffrn_standards_interval_count 100
_diffrn_standards_number 3
_exptl_absorpt_coefficient_mu 1.572
_exptl_absorpt_correction_T_max .91
_exptl_absorpt_correction_T_min .55
_exptl_absorpt_correction_type psi-scan
_exptl_absorpt_process_details
;
548 psi scan data (XEMP; SHELXL-97), merging R 0.123 before correction and
0.044 after correction
;
_exptl_crystal_colour green
_exptl_crystal_density_diffrn 1.574
_exptl_crystal_density_method 'not measured'
_exptl_crystal_description plate
_exptl_crystal_F_000 266
_exptl_crystal_size_max .52
_exptl_crystal_size_mid .26
_exptl_crystal_size_min .08
_refine_diff_density_max .976
_refine_diff_density_min -1.113
_refine_ls_extinction_method none
_refine_ls_goodness_of_fit_ref 1.104
_refine_ls_hydrogen_treatment constr
_refine_ls_matrix_type full
_refine_ls_number_parameters 72
_refine_ls_number_reflns 956
_refine_ls_number_restraints 0
_refine_ls_restrained_S_all 1.104
_refine_ls_R_factor_all .0626
_refine_ls_R_factor_gt .0515
_refine_ls_shift/su_max .005
_refine_ls_shift/su_mean .000
_refine_ls_structure_factor_coef Fsqd
_refine_ls_weighting_details 'calc w = 1/[\s^2^(Fo^2^)+(0.0983P)^2^+0.1697P] where P=(Fo^2^+2Fc^2^)/3'
_refine_ls_weighting_scheme calc
_refine_ls_wR_factor_ref .1397
_reflns_number_gt 787
_reflns_number_total 956
_reflns_threshold_expression I>2\s(I)
_cod_data_source_file gd1084.cif
_cod_data_source_block I
_cod_depositor_comments
;
The following automatic conversions were performed:
'_symmetry_cell_setting' value 'Monoclinic' changed to 'monoclinic'
according to '/home/saulius/struct/CIF-dictionaries/cif_core.dic'
dictionary named 'cif_core.dic' version 2.4.1 from 2010-06-29.

Automatic conversion script
Id: cif_fix_enum 1527 2010-12-29 10:47:43Z saulius 

The following automatic conversions were performed:

'_symmetry_cell_setting' value 'Monoclinic' changed to 'monoclinic'
according to /home/saulius/struct/CIF-dictionaries/cif_core.dic
dictionary named 'cif_core.dic' version 2.4.1 from
2010-06-29.

'_exptl_absorpt_correction_type' value 'psi scan'
changed to 'psi-scan' according to
/home/saulius/struct/CIF-dictionaries/cif_core.dic dictionary named
'cif_core.dic' version 2.4.1 from 2010-06-29.

Automatic conversion script
Id: cif_fix_values 1715 2011-07-08 13:25:40Z adriana 
;
_cod_original_sg_symbol_H-M 'P 21/n'
_cod_database_code 2011003

loop_
_symmetry_equiv_pos_as_xyz
'x, y, z'
'-x+1/2, y+1/2, -z+1/2'
'-x, -y, -z'
'x-1/2, -y-1/2, z-1/2'

loop_
_atom_site_label
_atom_site_fract_x
_atom_site_fract_y
_atom_site_fract_z
_atom_site_U_iso_or_equiv
_atom_site_adp_type
_atom_site_calc_flag
_atom_site_refinement_flags
_atom_site_occupancy
_atom_site_disorder_assembly
_atom_site_disorder_group
_atom_site_type_symbol
Co1 .0000 .0000 .0000 .0220(3) Uani d S 1 . . Co
O1 .0653(3) .1985(6) -.1343(2) .0326(7) Uani d . 1 . . O
O2 -.1620(2) .2035(6) -.0066(2) .0324(7) Uani d . 1 . . O
C3 -.1896(4) .4165(10) -.0727(3) .0296(9) Uani d . 1 . . C
C4 .0106(4) .4108(10) -.1859(3) .0304(9) Uani d . 1 . . C
C5 -.1085(4) .5257(9) -.1590(4) .0328(10) Uani d . 1 . . C
H5 -.1311 .7141 -.2028 .039 Uiso d R 1 . . H
C6 -.3173(4) .5573(11) -.0526(4) .0397(11) Uani d . 1 . . C
H6A -.3751 .4224 -.0179 .060 Uiso calc R 1 . . H
H6B -.3548 .6230 -.1268 .060 Uiso calc R 1 . . H
H6C -.3041 .7169 .0000 .060 Uiso calc R 1 . . H
C7 .0859(5) .5440(10) -.2832(4) .0411(12) Uani d . 1 . . C
H7A .1210 .7242 -.2567 .062 Uiso calc R 1 . . H
H7B .0291 .5737 -.3516 .062 Uiso calc R 1 . . H
H7C .1558 .4192 -.3035 .062 Uiso calc R 1 . . H

loop_
_atom_site_aniso_label
_atom_site_aniso_U_11
_atom_site_aniso_U_22
_atom_site_aniso_U_33
_atom_site_aniso_U_12
_atom_site_aniso_U_13
_atom_site_aniso_U_23
Co1 .0137(4) .0270(5) .0253(5) .0031(3) .0013(3) .0043(3)
O1 .0246(13) .0372(17) .0364(14) .0032(13) .0041(11) .0021(12)
O2 .0230(14) .0366(16) .0376(14) .0002(13) .0015(11) .0059(12)
C3 .022(2) .035(2) .032(2) -.0016(18) -.0057(16) -.0033(18)
C4 .029(2) .032(2) .0293(19) -.0022(19) -.0035(17) -.0002(17)
C5 .027(2) .037(3) .034(2) .0050(18) -.0012(17) .0064(17)
C6 .026(2) .053(3) .041(2) .008(2) -.0002(18) .002(2)
C7 .035(3) .050(3) .038(2) .001(2) .006(2) .009(2)

loop_
_atom_type_symbol
_atom_type_description
_atom_type_scat_dispersion_real
_atom_type_scat_dispersion_imag
_atom_type_scat_source
C C .0033 .0016 'International Tables Vol C Tables 4.2.6.8 and 6.1.1.4'
H H .0000 .0000 'International Tables Vol C Tables 4.2.6.8 and 6.1.1.4'
O O .0106 .0060 'International Tables Vol C Tables 4.2.6.8 and 6.1.1.4'
Co Co .3494 .9721 'International Tables Vol C Tables 4.2.6.8 and 6.1.1.4'

loop_
_geom_angle_atom_site_label_1
_geom_angle_atom_site_label_2
_geom_angle_atom_site_label_3
_geom_angle_site_symmetry_1
_geom_angle_site_symmetry_3
_geom_angle
O2 Co1 O2 . 3 180.00(7)
O2 Co1 O1 . . 93.38(11)
O2 Co1 O1 3 . 86.62(11)
O2 Co1 O1 . 3 86.62(11)
O2 Co1 O1 3 3 93.38(11)
O1 Co1 O1 . 3 180.00(16)
C4 O1 Co1 . . 125.2(3)
C3 O2 Co1 . . 125.9(3)
O2 C3 C5 . . 124.6(4)
O2 C3 C6 . . 115.7(4)
C5 C3 C6 . . 119.6(4)
O1 C4 C5 . . 125.7(4)
O1 C4 C7 . . 115.3(4)
C5 C4 C7 . . 119.1(4)
C4 C5 C3 . . 124.5(4)

loop_
_geom_bond_atom_site_label_1
_geom_bond_atom_site_label_2
_geom_bond_site_symmetry_2
_geom_bond_distance
_geom_bond_publ_flag
Co1 O2 . 1.917(3) ?
Co1 O2 3 1.917(3) ?
Co1 O1 . 1.921(3) ?
Co1 O1 3 1.921(3) ?
O1 C4 . 1.272(5) ?
O2 C3 . 1.271(5) ?
C3 C5 . 1.403(6) ?
C3 C6 . 1.493(6) ?
C4 C5 . 1.381(6) ?
C4 C7 . 1.504(6) ?
